data_7204091
loop_
_publ_author_name
'Rashid, Samina'
'Turner, Scott S.'
'Day, Peter'
'Howard, Judith A. K.'
'Guionneau, Philippe'
'McInnes, Eric J. L.'
'Mabbs, Frank E.'
'Clark, Robin J. H.'
'Firth, Steven'
'Biggs, Tim'

_publ_section_title
;
 New superconducting charge-transfer salts
 (BEDT-TTF)4[A&#x00B7;M(C2O4)3]&#x00B7;C6H5NO2 (A = H3O or NH4, M = Cr
 or Fe, BEDT-TTF = bis(ethylenedithio)tetrathiafulvalene)
;
_journal_issue 9
_journal_name_full 'Journal of Materials Chemistry'
_journal_page_first 2095
_journal_paper_doi 10.1039/b101134k
_journal_volume 11
_journal_year 2001
_chemical_formula_sum 'C26 H20.5 Fe0.5 N O7 S16'
_chemical_formula_weight 999.82
_chemical_name_common ET4NH4Fe(OX)3C6H5NO2
_chemical_name_systematic
; 
? 
;
_space_group_IT_number 15
_symmetry_space_group_name_Hall '-C 2yc'
_symmetry_space_group_name_H-M 'C 1 2/c 1'
_atom_sites_solution_hydrogens geom
_atom_sites_solution_primary direct
_atom_sites_solution_secondary difmap
_audit_creation_method SHELXL
_cell_angle_alpha 90.00
_cell_angle_beta 92.9690(10)
_cell_angle_gamma 90.00
_cell_formula_units_Z 8
_cell_length_a 10.2732(2)
_cell_length_b 19.9494(3)
_cell_length_c 35.0304(6)
_cell_measurement_temperature 120(2)
_cell_volume 7169.6(2)
_computing_structure_refinement 'SHELXL-93 (Sheldrick, 1993)'
_computing_structure_solution 'SHELXS-86 (Sheldrick, 1990)'
_diffrn_ambient_temperature 293(2)
_diffrn_radiation_monochromator graphite
_diffrn_radiation_source 'fine-focus sealed tube'
_diffrn_radiation_type MoK\a
_diffrn_radiation_wavelength 0.71073
_diffrn_reflns_av_R_equivalents 0.0353
_diffrn_reflns_av_sigmaI/netI 0.0378
_diffrn_reflns_limit_h_max 13
_diffrn_reflns_limit_h_min -13
_diffrn_reflns_limit_k_max 23
_diffrn_reflns_limit_k_min -25
_diffrn_reflns_limit_l_max 45
_diffrn_reflns_limit_l_min -45
_diffrn_reflns_number 30838
_diffrn_reflns_theta_max 27.48
_diffrn_reflns_theta_min 1.16
_exptl_absorpt_coefficient_mu 1.207
_exptl_absorpt_correction_T_max 0.9488
_exptl_absorpt_correction_T_min 0.8140
_exptl_absorpt_correction_type SADABS
_exptl_crystal_colour black
_exptl_crystal_density_diffrn 1.853
_exptl_crystal_description needle
_exptl_crystal_F_000 4068
_exptl_crystal_size_max 0.64
_exptl_crystal_size_mid 0.06
_exptl_crystal_size_min 0.06
_refine_diff_density_max 1.129
_refine_diff_density_min -0.458
_refine_diff_density_rms 0.121
_refine_ls_extinction_method none
_refine_ls_goodness_of_fit_all 1.130
_refine_ls_goodness_of_fit_obs 1.141
_refine_ls_matrix_type full
_refine_ls_number_parameters 462
_refine_ls_number_reflns 8230
_refine_ls_number_restraints 2
_refine_ls_restrained_S_all 1.138
_refine_ls_restrained_S_obs 1.141
_refine_ls_R_factor_all 0.0527
_refine_ls_R_factor_obs 0.0378
_refine_ls_shift/esd_max 0.005
_refine_ls_shift/esd_mean 0.001
_refine_ls_structure_factor_coef Fsqd
_refine_ls_weighting_details 'w=1/[\s^2^(Fo^2^)+(0.0124P)^2^+25.2618P] where P=(Fo^2^+2Fc^2^)/3'
_refine_ls_weighting_scheme calc
_refine_ls_wR_factor_all 0.0800
_refine_ls_wR_factor_obs 0.0724
_reflns_number_observed 6799
_reflns_number_total 8238
_reflns_observed_criterion >2sigma(I)
_cod_data_source_file b101134k.txt
_cod_data_source_block sad
_cod_depositor_comments
;
The following automatic conversions were performed:

'_refine_ls_weighting_scheme' value 'calc
w=1/[\s^2^(Fo^2^)+(0.0124P)^2^+25.2618P] where P=(Fo^2^+2Fc^2^)/3'
was changed to 'calc'. New tag '_refine_ls_weighting_details' was
created. The value of the new tag was set to
'w=1/[\s^2^(Fo^2^)+(0.0124P)^2^+25.2618P] where P=(Fo^2^+2Fc^2^)/3'.

Automatic conversion script
Id: cif_fix_values 3143 2015-03-26 13:38:13Z robertas 
;
_cod_original_formula_sum 'C26 H20.50 Fe0.50 N O7 S16'
_cod_database_code 7204091

loop_
_symmetry_equiv_pos_as_xyz
'x, y, z'
'-x, y, -z+1/2'
'x+1/2, y+1/2, z'
'-x+1/2, y+1/2, -z+1/2'
'-x, -y, -z'
'x, -y, z-1/2'
'-x+1/2, -y+1/2, -z'
'x+1/2, -y+1/2, z-1/2'

loop_
_atom_site_aniso_label
_atom_site_aniso_U_11
_atom_site_aniso_U_22
_atom_site_aniso_U_33
_atom_site_aniso_U_23
_atom_site_aniso_U_13
_atom_site_aniso_U_12
Fe1 0.0202(3) 0.0164(3) 0.0122(3) 0.000 0.0025(2) 0.000
S8 0.0123(3) 0.0193(4) 0.0126(3) -0.0035(2) 0.0018(2) -0.0039(3)
S6 0.0129(3) 0.0219(4) 0.0121(3) -0.0036(3) 0.0014(2) -0.0049(3)
S7 0.0128(3) 0.0178(4) 0.0138(3) -0.0023(3) 0.0016(2) -0.0042(3)
S16 0.0125(3) 0.0184(3) 0.0145(3) -0.0036(3) 0.0015(2) -0.0034(3)
S5 0.0126(3) 0.0220(4) 0.0120(3) -0.0028(3) 0.0022(2) -0.0052(3)
S14 0.0129(3) 0.0200(4) 0.0138(3) -0.0024(3) 0.0013(2) -0.0035(3)
S4 0.0131(3) 0.0178(3) 0.0191(3) 0.0002(3) 0.0055(2) -0.0030(3)
S15 0.0115(3) 0.0199(4) 0.0134(3) -0.0036(3) 0.0023(2) -0.0032(3)
S13 0.0123(3) 0.0190(4) 0.0139(3) -0.0024(3) 0.0010(2) -0.0037(3)
S11 0.0128(3) 0.0239(4) 0.0175(3) -0.0020(3) 0.0040(2) -0.0049(3)
S10 0.0148(3) 0.0195(4) 0.0189(3) -0.0014(3) 0.0060(3) -0.0021(3)
S2 0.0123(3) 0.0257(4) 0.0174(3) -0.0106(3) 0.0027(2) -0.0025(3)
S12 0.0135(3) 0.0231(4) 0.0147(3) -0.0054(3) 0.0020(2) -0.0023(3)
S3 0.0158(3) 0.0352(4) 0.0178(3) -0.0095(3) 0.0062(3) -0.0112(3)
S1 0.0232(4) 0.0235(4) 0.0133(3) -0.0048(3) 0.0048(3) -0.0078(3)
S9 0.0219(4) 0.0257(4) 0.0131(3) -0.0046(3) -0.0006(3) -0.0028(3)
C10 0.0152(13) 0.0164(14) 0.0119(12) -0.0005(10) 0.0042(10) -0.0015(11)
C19 0.0154(13) 0.0146(13) 0.0116(12) -0.0009(10) 0.0023(10) 0.0007(11)
C13 0.024(2) 0.033(2) 0.0144(13) -0.0036(12) 0.0030(11) 0.0044(14)
C8 0.0146(13) 0.0128(13) 0.0129(12) 0.0015(10) 0.0031(10) -0.0006(10)
C20 0.0140(13) 0.0155(14) 0.0133(12) 0.0010(10) 0.0028(10) -0.0001(11)
C9 0.0130(12) 0.0162(14) 0.0124(12) -0.0027(10) 0.0025(10) 0.0006(10)
C18 0.0158(13) 0.0134(13) 0.0113(12) 0.0010(10) 0.0015(10) 0.0009(10)
C17 0.0131(12) 0.0148(13) 0.0146(12) 0.0008(10) -0.0005(10) -0.0007(10)
C16 0.0143(13) 0.0159(14) 0.0123(12) -0.0014(10) 0.0021(10) 0.0018(11)
C5 0.0124(12) 0.0157(13) 0.0121(12) -0.0001(10) -0.0014(9) -0.0031(10)
C15 0.0127(12) 0.0133(13) 0.0148(12) -0.0010(10) -0.0008(10) -0.0022(10)
C6 0.0138(13) 0.0172(14) 0.0136(12) -0.0024(10) 0.0025(10) -0.0018(11)
C7 0.0116(12) 0.0155(13) 0.0117(12) -0.0007(10) -0.0022(9) -0.0011(10)
C4 0.0170(14) 0.028(2) 0.0191(14) -0.0056(12) 0.0043(11) -0.0013(12)
C14 0.0127(13) 0.0168(14) 0.0183(13) -0.0017(11) 0.0039(10) 0.0021(11)
C2 0.028(2) 0.048(2) 0.0182(15) 0.0026(14) 0.0040(12) -0.009(2)
C12 0.0228(15) 0.027(2) 0.0191(14) 0.0067(12) 0.0047(11) 0.0025(13)
C3 0.026(2) 0.028(2) 0.0166(14) -0.0051(12) 0.0039(12) -0.0078(13)
C11 0.0200(14) 0.0208(15) 0.0151(13) 0.0000(11) 0.0064(11) -0.0014(12)
C1 0.039(2) 0.038(2) 0.0181(15) 0.0039(14) 0.0053(13) -0.012(2)
N1 0.051(3) 0.024(2) 0.020(2) 0.000 0.000(2) 0.000
C27 0.036(3) 0.018(2) 0.023(2) 0.000 -0.014(2) 0.000
C24 0.047(3) 0.011(2) 0.094(5) 0.000 -0.041(3) 0.000
O30 0.060(2) 0.0296(14) 0.0395(14) -0.0020(11) 0.0012(13) -0.0155(13)
C26 0.030(2) 0.030(2) 0.031(2) 0.0029(14) -0.0172(14) -0.0011(14)
C25 0.037(2) 0.029(2) 0.058(2) 0.011(2) -0.026(2) -0.010(2)
O2 0.0221(10) 0.0223(11) 0.0139(9) 0.0008(8) 0.0047(8) -0.0027(9)
O1 0.0188(10) 0.0218(11) 0.0138(9) -0.0020(8) 0.0035(7) -0.0020(8)
O3 0.0311(12) 0.0190(11) 0.0191(10) 0.0018(8) 0.0011(9) 0.0035(9)
O6 0.0286(12) 0.0335(13) 0.0271(11) -0.0003(10) 0.0146(9) 0.0037(10)
O5 0.0193(10) 0.0280(12) 0.0211(10) 0.0025(9) 0.0004(8) -0.0019(9)
O4 0.0377(13) 0.0206(12) 0.0391(13) 0.0077(10) 0.0126(11) 0.0052(10)
C22 0.0169(13) 0.0147(14) 0.0170(13) 0.0017(11) 0.0014(10) 0.0049(11)
C21 0.0201(14) 0.022(2) 0.0152(13) -0.0029(11) 0.0046(11) -0.0067(12)
C23 0.028(2) 0.022(2) 0.0208(15) 0.0043(12) 0.0131(12) 0.0032(13)
N2 0.031(2) 0.015(2) 0.051(3) 0.000 0.024(2) 0.000

loop_
_atom_site_label
_atom_site_type_symbol
_atom_site_fract_x
_atom_site_fract_y
_atom_site_fract_z
_atom_site_U_iso_or_equiv
_atom_site_thermal_displace_type
_atom_site_occupancy
_atom_site_calc_flag
_atom_site_refinement_flags
_atom_site_disorder_group
Fe1 Fe 1.0000 0.07500(3) -0.2500 0.01621(12) Uani 1 d S .
S8 S 1.25701(6) 0.48968(4) 0.04437(2) 0.01469(14) Uani 1 d . .
S6 S 1.02466(6) 0.41242(4) 0.01919(2) 0.01561(14) Uani 1 d . .
S7 S 1.38660(6) 0.45692(3) -0.03611(2) 0.01479(14) Uani 1 d . .
S16 S 0.78373(6) 0.32548(3) -0.04888(2) 0.01511(14) Uani 1 d . .
S5 S 1.15122(6) 0.38130(4) -0.06070(2) 0.01548(14) Uani 1 d . .
S14 S 0.42118(6) 0.28660(4) 0.00751(2) 0.01557(14) Uani 1 d . .
S4 S 1.52663(6) 0.42537(4) -0.10629(2) 0.01652(14) Uani 1 d . .
S15 S 0.66445(6) 0.35664(4) 0.03125(2) 0.01488(14) Uani 1 d . .
S13 S 0.54535(6) 0.25334(3) -0.07480(2) 0.01508(14) Uani 1 d . .
S11 S 0.29081(6) 0.30907(4) 0.07897(2) 0.01797(15) Uani 1 d . .
S10 S 0.91908(7) 0.30488(4) -0.12029(2) 0.01754(15) Uani 1 d . .
S2 S 1.16840(6) 0.51937(4) 0.12171(2) 0.01836(15) Uani 1 d . .
S12 S 0.58513(6) 0.38987(4) 0.10901(2) 0.01706(14) Uani 1 d . .
S3 S 0.88677(7) 0.43080(4) 0.08970(2) 0.0227(2) Uani 1 d . .
S1 S 1.24998(7) 0.33821(4) -0.13474(2) 0.0199(2) Uani 1 d . .
S9 S 0.62855(7) 0.22486(4) -0.15205(2) 0.0203(2) Uani 1 d . .
C10 C 1.2807(3) 0.38016(14) -0.09148(7) 0.0144(5) Uani 1 d . .
C19 C 0.7805(3) 0.29064(13) -0.09482(7) 0.0138(5) Uani 1 d . .
C13 C 0.7760(3) 0.2382(2) -0.17744(8) 0.0240(6) Uani 1 d . .
H13A H 0.8360(3) 0.2017(2) -0.17143(8) 0.029 Uiso 1 calc R .
H13B H 0.7541(3) 0.2367(2) -0.20470(8) 0.029 Uiso 1 calc R .
C8 C 1.3892(3) 0.41427(13) -0.07978(7) 0.0134(5) Uani 1 d . .
C20 C 0.4311(3) 0.32135(14) 0.05368(7) 0.0142(5) Uani 1 d . .
C9 C 1.1339(3) 0.48214(14) 0.07708(7) 0.0138(5) Uani 1 d . .
C18 C 0.6699(3) 0.25905(13) -0.10709(7) 0.0134(5) Uani 1 d . .
C17 C 0.5763(3) 0.31203(14) -0.00427(7) 0.0142(5) Uani 1 d . .
C16 C 0.5437(3) 0.35322(14) 0.06468(7) 0.0141(5) Uani 1 d . .
C5 C 1.2340(2) 0.42730(13) -0.02485(7) 0.0135(5) Uani 1 d . .
C15 C 0.6280(2) 0.29821(13) -0.03841(7) 0.0137(5) Uani 1 d . .
C6 C 1.0266(3) 0.44702(14) 0.06497(7) 0.0148(5) Uani 1 d . .
C7 C 1.1791(2) 0.44106(13) 0.00909(7) 0.0131(5) Uani 1 d . .
C4 C 1.0115(3) 0.5160(2) 0.14253(8) 0.0211(6) Uani 1 d . .
H4A H 1.0227(3) 0.5266(2) 0.16951(8) 0.025 Uiso 1 calc R .
H4B H 0.9555(3) 0.5500(2) 0.13060(8) 0.025 Uiso 1 calc R .
C14 C 0.4261(3) 0.39740(14) 0.12854(8) 0.0158(5) Uani 1 d . .
H14A H 0.4373(3) 0.41188(14) 0.15494(8) 0.019 Uiso 1 calc R .
H14B H 0.3774(3) 0.43197(14) 0.11455(8) 0.019 Uiso 1 calc R .
C2 C 1.3708(3) 0.3710(2) -0.16561(9) 0.0314(8) Uani 1 d . .
H2A H 1.4355(3) 0.3363(2) -0.16894(9) 0.038 Uiso 1 calc R .
H2B H 1.3283(3) 0.3795(2) -0.19050(9) 0.038 Uiso 1 calc R .
C12 C 0.8440(3) 0.3039(2) -0.16806(8) 0.0230(6) Uani 1 d . .
H12A H 0.7811(3) 0.3402(2) -0.17060(8) 0.028 Uiso 1 calc R .
H12B H 0.9103(3) 0.3117(2) -0.18630(8) 0.028 Uiso 1 calc R .
C3 C 0.9450(3) 0.4488(2) 0.13824(8) 0.0234(6) Uani 1 d . .
H3A H 0.8719(3) 0.4476(2) 0.15467(8) 0.028 Uiso 1 calc R .
H3B H 1.0058(3) 0.4140(2) 0.14677(8) 0.028 Uiso 1 calc R .
C11 C 0.3470(3) 0.33348(14) 0.12709(8) 0.0184(6) Uani 1 d . .
H11A H 0.2720(3) 0.33925(14) 0.14247(8) 0.022 Uiso 1 calc R .
H11B H 0.3997(3) 0.29753(14) 0.13837(8) 0.022 Uiso 1 calc R .
C1 C 1.4402(3) 0.4329(2) -0.15302(8) 0.0316(8) Uani 1 d . .
H1A H 1.3775(3) 0.4691(2) -0.15205(8) 0.038 Uiso 1 calc R .
H1B H 1.5023(3) 0.4447(2) -0.17184(8) 0.038 Uiso 1 calc R .
N1 N 1.5000 0.3176(2) -0.2500 0.0316(9) Uani 1 d S .
C27 C 1.5000 0.2435(2) -0.2500 0.0261(10) Uani 1 d S .
C24 C 1.5000 0.1079(3) -0.2500 0.052(2) Uani 1 d S .
H24 H 1.5000 0.0613(3) -0.2500 0.062 Uiso 2.00 calc SPR .
O30 O 1.6057(3) 0.34618(13) -0.24577(7) 0.0430(7) Uani 1 d . .
C26 C 1.4001(3) 0.2113(2) -0.23237(9) 0.0309(8) Uani 1 d . .
H26 H 1.3343(3) 0.2351(2) -0.22114(9) 0.037 Uiso 1 calc R .
C25 C 1.4024(4) 0.1417(2) -0.23221(12) 0.0423(10) Uani 1 d . .
H25 H 1.3384(4) 0.1179(2) -0.22015(12) 0.051 Uiso 1 calc R .
O2 O 1.1473(2) 0.05776(10) -0.28428(5) 0.0193(4) Uani 1 d . .
O1 O 0.8929(2) 0.01257(10) -0.28395(5) 0.0180(4) Uani 1 d . .
O3 O 0.9231(2) 0.15256(10) -0.28048(6) 0.0231(5) Uani 1 d . .
O6 O 1.3155(2) -0.01248(11) -0.29036(6) 0.0293(5) Uani 1 d . .
O5 O 0.7068(2) -0.04554(11) -0.28648(6) 0.0228(4) Uani 1 d . .
O4 O 0.9074(2) 0.26449(11) -0.28065(7) 0.0321(5) Uani 1 d . .
C22 C 0.7889(3) -0.00996(14) -0.26983(8) 0.0162(5) Uani 1 d . .
C21 C 1.2293(3) 0.01265(15) -0.27219(8) 0.0191(6) Uani 1 d . .
C23 C 0.9507(3) 0.2113(2) -0.26783(8) 0.0229(6) Uani 1 d . .
N2 N 1.0000 0.3938(2) -0.2500 0.0313(9) Uani 1 d SD .
H22A H 1.0000 0.3391(5) -0.2500 0.050 Uiso 1 d SD .
H22B H 0.9157(24) 0.4176(17) -0.2386(10) 0.050 Uiso 1 d D .

loop_
_atom_type_symbol
_atom_type_description
_atom_type_scat_dispersion_real
_atom_type_scat_dispersion_imag
_atom_type_scat_source
C C 0.0033 0.0016 'International Tables Vol C Tables 4.2.6.8 and 6.1.1.4'
H H 0.0000 0.0000 'International Tables Vol C Tables 4.2.6.8 and 6.1.1.4'
N N 0.0061 0.0033 'International Tables Vol C Tables 4.2.6.8 and 6.1.1.4'
O O 0.0106 0.0060 'International Tables Vol C Tables 4.2.6.8 and 6.1.1.4'
S S 0.1246 0.1234 'International Tables Vol C Tables 4.2.6.8 and 6.1.1.4'
Fe Fe 0.3463 0.8444 'International Tables Vol C Tables 4.2.6.8 and 6.1.1.4'

loop_
_geom_angle_atom_site_label_1
_geom_angle_atom_site_label_2
_geom_angle_atom_site_label_3
_geom_angle
_geom_angle_site_symmetry_1
_geom_angle_site_symmetry_3
_geom_angle_publ_flag
O2 Fe1 O2 160.29(12) 2_754 . ?
O2 Fe1 O1 86.94(8) 2_754 2_754 ?
O2 Fe1 O1 80.88(8) . 2_754 ?
O2 Fe1 O1 80.88(8) 2_754 . ?
O2 Fe1 O1 86.93(8) . . ?
O1 Fe1 O1 103.44(12) 2_754 . ?
O2 Fe1 O3 95.82(8) 2_754 2_754 ?
O2 Fe1 O3 99.27(8) . 2_754 ?
O1 Fe1 O3 88.55(8) 2_754 2_754 ?
O1 Fe1 O3 167.30(9) . 2_754 ?
O2 Fe1 O3 99.27(8) 2_754 . ?
O2 Fe1 O3 95.82(8) . . ?
O1 Fe1 O3 167.30(9) 2_754 . ?
O1 Fe1 O3 88.55(8) . . ?
O3 Fe1 O3 79.85(12) 2_754 . ?
C7 S8 C9 95.51(12) . . ?
C7 S6 C6 95.15(12) . . ?
C5 S7 C8 95.05(12) . . ?
C15 S16 C19 95.47(12) . . ?
C5 S5 C10 95.32(12) . . ?
C17 S14 C20 95.33(12) . . ?
C8 S4 C1 96.78(14) . . ?
C17 S15 C16 95.60(12) . . ?
C15 S13 C18 95.40(12) . . ?
C20 S11 C11 101.63(13) . . ?
C19 S10 C12 98.73(13) . . ?
C9 S2 C4 101.61(13) . . ?
C16 S12 C14 100.82(13) . . ?
C6 S3 C3 100.89(13) . . ?
C10 S1 C2 104.29(14) . . ?
C18 S9 C13 102.38(13) . . ?
C8 C10 S1 127.9(2) . . ?
C8 C10 S5 116.5(2) . . ?
S1 C10 S5 115.53(15) . . ?
C18 C19 S10 127.6(2) . . ?
C18 C19 S16 117.0(2) . . ?
S10 C19 S16 115.39(15) . . ?
C12 C13 S9 114.1(2) . . ?
C10 C8 S4 125.5(2) . . ?
C10 C8 S7 117.3(2) . . ?
S4 C8 S7 116.94(15) . . ?
C16 C20 S11 129.4(2) . . ?
C16 C20 S14 117.0(2) . . ?
S11 C20 S14 113.64(15) . . ?
C6 C9 S2 128.5(2) . . ?
C6 C9 S8 116.2(2) . . ?
S2 C9 S8 115.28(15) . . ?
C19 C18 S9 129.1(2) . . ?
C19 C18 S13 117.1(2) . . ?
S9 C18 S13 113.83(15) . . ?
C15 C17 S14 123.5(2) . . ?
C15 C17 S15 121.2(2) . . ?
S14 C17 S15 115.28(15) . . ?
C20 C16 S12 127.7(2) . . ?
C20 C16 S15 116.8(2) . . ?
S12 C16 S15 115.45(15) . . ?
C7 C5 S7 123.0(2) . . ?
C7 C5 S5 121.6(2) . . ?
S7 C5 S5 115.31(14) . . ?
C17 C15 S13 123.3(2) . . ?
C17 C15 S16 121.7(2) . . ?
S13 C15 S16 115.06(14) . . ?
C9 C6 S6 117.6(2) . . ?
C9 C6 S3 128.1(2) . . ?
S6 C6 S3 114.34(15) . . ?
C5 C7 S8 122.4(2) . . ?
C5 C7 S6 122.1(2) . . ?
S8 C7 S6 115.52(14) . . ?
C3 C4 S2 113.7(2) . . ?
C11 C14 S12 114.3(2) . . ?
C1 C2 S1 117.2(2) . . ?
C13 C12 S10 112.3(2) . . ?
C4 C3 S3 113.3(2) . . ?
C14 C11 S11 113.7(2) . . ?
C2 C1 S4 113.7(2) . . ?
O30 N1 O30 124.6(4) . 2_854 ?
O30 N1 C27 117.7(2) . . ?
O30 N1 C27 117.7(2) 2_854 . ?
C26 C27 C26 124.6(4) . 2_854 ?
C26 C27 N1 117.7(2) . . ?
C26 C27 N1 117.7(2) 2_854 . ?
C25 C24 C25 121.6(5) . 2_854 ?
C27 C26 C25 117.0(4) . . ?
C24 C25 C26 119.9(4) . . ?
C21 O2 Fe1 115.0(2) . . ?
C22 O1 Fe1 115.5(2) . . ?
C23 O3 Fe1 116.5(2) . . ?
O5 C22 O1 125.9(3) . . ?
O5 C22 C21 120.1(2) . 2_754 ?
O1 C22 C21 114.0(2) . 2_754 ?
O6 C21 O2 126.4(3) . . ?
O6 C21 C22 119.9(3) . 2_754 ?
O2 C21 C22 113.8(2) . 2_754 ?
O4 C23 O3 126.5(3) . . ?
O4 C23 C23 120.0(2) . 2_754 ?
O3 C23 C23 113.5(2) . 2_754 ?

loop_
_geom_bond_atom_site_label_1
_geom_bond_atom_site_label_2
_geom_bond_distance
_geom_bond_site_symmetry_2
_geom_bond_publ_flag
Fe1 O2 2.010(2) 2_754 ?
Fe1 O2 2.010(2) . ?
Fe1 O1 2.010(2) 2_754 ?
Fe1 O1 2.010(2) . ?
Fe1 O3 2.018(2) 2_754 ?
Fe1 O3 2.018(2) . ?
S8 C7 1.734(3) . ?
S8 C9 1.757(3) . ?
S6 C7 1.740(3) . ?
S6 C6 1.745(3) . ?
S7 C5 1.740(3) . ?
S7 C8 1.752(3) . ?
S16 C15 1.746(3) . ?
S16 C19 1.752(3) . ?
S5 C5 1.741(3) . ?
S5 C10 1.755(3) . ?
S14 C17 1.742(3) . ?
S14 C20 1.758(3) . ?
S4 C8 1.743(3) . ?
S4 C1 1.828(3) . ?
S15 C17 1.745(3) . ?
S15 C16 1.750(3) . ?
S13 C15 1.742(3) . ?
S13 C18 1.755(3) . ?
S11 C20 1.748(3) . ?
S11 C11 1.820(3) . ?
S10 C19 1.742(3) . ?
S10 C12 1.806(3) . ?
S2 C9 1.750(3) . ?
S2 C4 1.804(3) . ?
S12 C16 1.749(3) . ?
S12 C14 1.810(3) . ?
S3 C6 1.746(3) . ?
S3 C3 1.809(3) . ?
S1 C10 1.745(3) . ?
S1 C2 1.810(3) . ?
S9 C18 1.748(3) . ?
S9 C13 1.815(3) . ?
C10 C8 1.352(4) . ?
C19 C18 1.350(4) . ?
C13 C12 1.514(4) . ?
C20 C16 1.358(4) . ?
C9 C6 1.355(4) . ?
C17 C15 1.362(4) . ?
C5 C7 1.369(3) . ?
C4 C3 1.508(4) . ?
C14 C11 1.511(4) . ?
C2 C1 1.481(5) . ?
N1 O30 1.229(3) . ?
N1 O30 1.229(3) 2_854 ?
N1 C27 1.477(6) . ?
C27 C26 1.384(4) . ?
C27 C26 1.384(4) 2_854 ?
C24 C25 1.384(5) . ?
C24 C25 1.384(5) 2_854 ?
C26 C25 1.387(5) . ?
O2 C21 1.289(4) . ?
O1 C22 1.281(3) . ?
O3 C23 1.280(4) . ?
O6 C21 1.224(3) . ?
O5 C22 1.227(3) . ?
O4 C23 1.226(4) . ?
C22 C21 1.560(4) 2_754 ?
C21 C22 1.560(4) 2_754 ?
C23 C23 1.567(6) 2_754 ?
